data_1519260
loop_
_publ_author_name
'Ward, Robert S.'
'Light, Mark E.'
'Hursthouse, Michael B.'

_publ_section_title
;
 C20H20O6
;
_journal_name_full 'Crystal Structure Report Archive'
_journal_page_first 737
_journal_year 2000
_chemical_formula_sum 'C20 H20 O6'
_chemical_formula_weight 356.36
_space_group_IT_number 14
_symmetry_cell_setting monoclinic
_symmetry_space_group_name_Hall '-P 2ybc'
_symmetry_space_group_name_H-M 'P 1 21/c 1'
_atom_sites_solution_hydrogens geom
_atom_sites_solution_primary direct
_atom_sites_solution_secondary difmap
_cell_angle_alpha 90.00
_cell_angle_beta 94.2660(10)
_cell_angle_gamma 90.00
_cell_formula_units_Z 4
_cell_length_a 13.4814(3)
_cell_length_b 7.2705(2)
_cell_length_c 17.7911(4)
_cell_measurement_reflns_used 26399
_cell_measurement_temperature 150(2)
_cell_measurement_theta_max 30.51
_cell_measurement_theta_min 2.91
_cell_volume 1738.99(7)
_computing_cell_refinement 'DENZO and COLLECT'
_computing_data_collection
;
'DENZO (Otwinowski and Minor, 1997) & COLLECT (Hooft, 1998) '
;
_computing_data_reduction 'DENZO and COLLECT'
_computing_publication_material SHELXL-97
_computing_structure_refinement 'SHELXL-97 (Sheldrick, 2008)'
_computing_structure_solution 'SHELXS-97 (Sheldrick, 2008)'
_diffrn_ambient_temperature 150(2)
_diffrn_measured_fraction_theta_full 0.996
_diffrn_measured_fraction_theta_max 0.996
_diffrn_measurement_device_type 'Enraf Nonius KappaCCD area detector'
_diffrn_measurement_method '\w and \f scans to fill Ewald sphere'
_diffrn_radiation_monochromator graphite
_diffrn_radiation_source 'Enraf Nonius FR591 rotating anode'
_diffrn_radiation_type MoK\a
_diffrn_radiation_wavelength 0.71073
_diffrn_reflns_av_R_equivalents 0.0408
_diffrn_reflns_av_sigmaI/netI 0.0328
_diffrn_reflns_limit_h_max 16
_diffrn_reflns_limit_h_min -16
_diffrn_reflns_limit_k_max 8
_diffrn_reflns_limit_k_min -8
_diffrn_reflns_limit_l_max 21
_diffrn_reflns_limit_l_min -21
_diffrn_reflns_number 14074
_diffrn_reflns_theta_full 25.03
_diffrn_reflns_theta_max 25.03
_diffrn_reflns_theta_min 3.03
_exptl_absorpt_coefficient_mu 0.101
_exptl_absorpt_correction_T_max 0.9802
_exptl_absorpt_correction_T_min 0.9753
_exptl_absorpt_correction_type empirical
_exptl_absorpt_process_details 'SORTAV (R.H. Blessing, 1995, 1997)'
_exptl_crystal_colour colourless
_exptl_crystal_density_diffrn 1.361
_exptl_crystal_density_method 'not measured'
_exptl_crystal_description block
_exptl_crystal_F_000 752
_exptl_crystal_size_max 0.25
_exptl_crystal_size_mid 0.25
_exptl_crystal_size_min 0.20
_refine_diff_density_max 0.209
_refine_diff_density_min -0.190
_refine_diff_density_rms 0.038
_refine_ls_extinction_coef 0.0105(18)
_refine_ls_extinction_expression Fc^*^=kFc[1+0.001xFc^2^\l^3^/sin(2\q)]^-1/4^
_refine_ls_extinction_method SHELXL
_refine_ls_goodness_of_fit_ref 1.041
_refine_ls_hydrogen_treatment mixed
_refine_ls_matrix_type full
_refine_ls_number_parameters 316
_refine_ls_number_reflns 3064
_refine_ls_number_restraints 0
_refine_ls_restrained_S_all 1.041
_refine_ls_R_factor_all 0.0432
_refine_ls_R_factor_gt 0.0349
_refine_ls_shift/su_max 0.001
_refine_ls_shift/su_mean 0.000
_refine_ls_structure_factor_coef Fsqd
_refine_ls_weighting_details 'calc w=1/[\s^2^(Fo^2^)+(0.0488P)^2^+0.4576P] where P=(Fo^2^+2Fc^2^)/3'
_refine_ls_weighting_scheme calc
_refine_ls_wR_factor_gt 0.0870
_refine_ls_wR_factor_ref 0.0919
_reflns_number_gt 2597
_reflns_number_total 3064
_reflns_threshold_expression >2\s(I)
_cod_data_source_file eCrystal-737.cif
_cod_data_source_block s92
_cod_depositor_comments
;
Citation :
Ward, Robert S. and Light, Mark E. and Hursthouse, Michael B. (2000) 
University of Southampton, Crystal Structure Report Archive. 

More at:
http://ecrystals.chem.soton.ac.uk/737/

The following automatic conversions were performed:

'_exptl_absorpt_correction_type' value 'Empirical' changed to
'empirical' according to the built-in table from CIF Core dictionary
named 'cif_core.dic' version 2.4.1 from 2010-06-29.

Automatic conversion script
Id: cif_fix_values 3105 2015-03-04 15:46:00Z robertas 
;
_cod_original_sg_symbol_H-M P2(1)/c
_cod_database_code 1519260

loop_
_symmetry_equiv_pos_as_xyz
'x, y, z'
'-x, y+1/2, -z+1/2'
'-x, -y, -z'
'x, -y-1/2, z-1/2'

loop_
_atom_site_label
_atom_site_type_symbol
_atom_site_fract_x
_atom_site_fract_y
_atom_site_fract_z
_atom_site_U_iso_or_equiv
_atom_site_adp_type
_atom_site_occupancy
_atom_site_symmetry_multiplicity
_atom_site_calc_flag
_atom_site_refinement_flags
_atom_site_disorder_assembly
_atom_site_disorder_group
H5 H 0.5743(12) 0.753(2) 0.3717(9) 0.025(4) Uiso 1 1 d . . .
H19 H 0.7816(11) 1.266(2) 0.5049(9) 0.019(4) Uiso 1 1 d . . .
H18B H 0.7239(12) 1.303(2) 0.3491(9) 0.024(4) Uiso 1 1 d . . .
H16 H 0.9573(11) 1.436(2) 0.4241(8) 0.020(4) Uiso 1 1 d . . .
H3B H 0.7781(12) 0.929(2) 0.4794(8) 0.022(4) Uiso 1 1 d . . .
H9 H 0.8278(12) 0.920(2) 0.2173(9) 0.025(4) Uiso 1 1 d . . .
H7C H 0.3934(12) 0.631(2) 0.2295(9) 0.027(4) Uiso 1 1 d . . .
H3A H 0.6731(11) 0.835(2) 0.4809(8) 0.022(4) Uiso 1 1 d . . .
H20B H 0.6060(11) 1.465(2) 0.4530(9) 0.022(4) Uiso 1 1 d . . .
H18A H 0.7893(11) 1.461(2) 0.3911(8) 0.021(4) Uiso 1 1 d . . .
H7A H 0.4349(12) 0.794(2) 0.2854(9) 0.032(4) Uiso 1 1 d . . .
H2 H 0.6084(12) 1.131(2) 0.4242(9) 0.027(4) Uiso 1 1 d . . .
H12 H 0.9689(11) 0.836(2) 0.3303(8) 0.023(4) Uiso 1 1 d . . .
H20A H 0.6877(12) 1.531(2) 0.5214(9) 0.035(4) Uiso 1 1 d . . .
H7B H 0.4529(12) 0.585(2) 0.3109(10) 0.035(4) Uiso 1 1 d . . .
H14A H 1.1294(14) 0.828(2) 0.2778(11) 0.045(5) Uiso 1 1 d . . .
H14B H 1.2313(16) 0.797(3) 0.3282(11) 0.051(5) Uiso 1 1 d . . .
H14C H 1.1246(16) 0.705(3) 0.3572(12) 0.060(6) Uiso 1 1 d . . .
H4 H 0.6373(16) 0.676(3) 0.1328(11) 0.057(6) Uiso 1 1 d . . .
H6 H 1.1851(16) 1.270(3) 0.4051(11) 0.052(6) Uiso 1 1 d . . .
O3 O 0.53522(7) 0.66887(14) 0.22686(5) 0.0243(3) Uani 1 1 d . . .
O6 O 1.13432(8) 1.32727(15) 0.42196(6) 0.0270(3) Uani 1 1 d . . .
O2 O 0.57401(7) 1.02986(14) 0.57606(5) 0.0268(3) Uani 1 1 d . . .
O4 O 0.68567(7) 0.75923(14) 0.14293(5) 0.0236(3) Uani 1 1 d . . .
O1 O 0.60151(8) 1.32321(14) 0.54901(6) 0.0299(3) Uani 1 1 d . . .
O5 O 1.14855(7) 0.98259(15) 0.36924(6) 0.0304(3) Uani 1 1 d . . .
C5 C 0.62734(10) 0.78551(18) 0.34022(8) 0.0191(3) Uani 1 1 d . . .
C10 C 0.78464(10) 0.93499(18) 0.32683(7) 0.0196(3) Uani 1 1 d . . .
C9 C 0.77647(10) 0.88511(19) 0.25056(8) 0.0207(3) Uani 1 1 d . . .
C11 C 0.87388(10) 1.04309(19) 0.35554(7) 0.0208(3) Uani 1 1 d . . .
C12 C 0.96718(10) 0.9609(2) 0.34974(8) 0.0236(3) Uani 1 1 d . . .
C4 C 0.71021(10) 0.87929(18) 0.37251(7) 0.0185(3) Uani 1 1 d . . .
C6 C 0.61776(10) 0.74562(18) 0.26420(7) 0.0192(3) Uani 1 1 d . . .
C17 C 0.86917(10) 1.22276(19) 0.38373(7) 0.0205(3) Uani 1 1 d . . .
C8 C 0.69435(10) 0.79201(18) 0.21909(7) 0.0193(3) Uani 1 1 d . . .
C16 C 0.95829(10) 1.3129(2) 0.40597(8) 0.0221(3) Uani 1 1 d . . .
C3 C 0.71105(11) 0.92799(19) 0.45515(7) 0.0206(3) Uani 1 1 d . . .
C19 C 0.72712(10) 1.28402(19) 0.46554(8) 0.0217(3) Uani 1 1 d . . .
C13 C 1.05430(10) 1.0526(2) 0.37211(8) 0.0236(3) Uani 1 1 d . . .
C2 C 0.66169(10) 1.11370(19) 0.46489(7) 0.0202(3) Uani 1 1 d . . .
C18 C 0.77325(10) 1.3280(2) 0.39159(8) 0.0215(3) Uani 1 1 d . . .
C15 C 1.04960(10) 1.2311(2) 0.40040(7) 0.0220(3) Uani 1 1 d . . .
C1 C 0.60866(10) 1.14158(19) 0.53535(8) 0.0217(3) Uani 1 1 d . . .
C7 C 0.44682(11) 0.6703(2) 0.26687(9) 0.0255(3) Uani 1 1 d . . .
C20 C 0.65545(12) 1.4247(2) 0.49378(9) 0.0281(4) Uani 1 1 d . . .
C14 C 1.15851(13) 0.8149(3) 0.32905(11) 0.0421(5) Uani 1 1 d . . .

loop_
_atom_site_aniso_label
_atom_site_aniso_U_11
_atom_site_aniso_U_22
_atom_site_aniso_U_33
_atom_site_aniso_U_23
_atom_site_aniso_U_13
_atom_site_aniso_U_12
O3 0.0174(5) 0.0322(6) 0.0235(5) -0.0079(4) 0.0033(4) -0.0067(4)
O6 0.0148(5) 0.0331(6) 0.0331(6) -0.0050(4) 0.0012(4) -0.0061(4)
O2 0.0270(6) 0.0291(6) 0.0250(5) 0.0051(4) 0.0071(4) 0.0005(4)
O4 0.0196(5) 0.0326(6) 0.0189(5) -0.0054(4) 0.0031(4) -0.0035(5)
O1 0.0367(6) 0.0245(6) 0.0303(6) -0.0007(4) 0.0143(5) 0.0024(5)
O5 0.0151(5) 0.0359(6) 0.0399(6) -0.0100(5) 0.0011(4) 0.0024(4)
C5 0.0183(7) 0.0173(7) 0.0220(7) 0.0008(5) 0.0037(6) 0.0007(5)
C10 0.0166(7) 0.0191(7) 0.0229(7) -0.0011(5) -0.0003(5) 0.0015(5)
C9 0.0170(7) 0.0224(7) 0.0229(7) -0.0003(5) 0.0036(6) 0.0007(6)
C11 0.0177(7) 0.0256(7) 0.0191(7) -0.0001(6) 0.0011(5) -0.0015(6)
C12 0.0201(8) 0.0255(8) 0.0250(7) -0.0045(6) 0.0013(6) -0.0010(6)
C4 0.0191(7) 0.0157(7) 0.0206(7) 0.0007(5) -0.0004(5) 0.0022(5)
C6 0.0153(7) 0.0177(7) 0.0243(7) -0.0027(5) 0.0005(5) -0.0003(5)
C17 0.0178(7) 0.0247(7) 0.0190(7) 0.0023(5) 0.0016(5) -0.0018(6)
C8 0.0189(7) 0.0203(7) 0.0188(7) -0.0024(5) 0.0012(5) 0.0028(6)
C16 0.0220(8) 0.0220(8) 0.0225(7) -0.0009(6) 0.0019(6) -0.0032(6)
C3 0.0225(8) 0.0197(7) 0.0197(7) 0.0016(5) 0.0011(6) -0.0012(6)
C19 0.0211(7) 0.0208(7) 0.0230(7) 0.0003(6) 0.0006(6) -0.0003(6)
C13 0.0153(7) 0.0319(8) 0.0235(7) -0.0013(6) 0.0013(5) 0.0011(6)
C2 0.0213(7) 0.0210(7) 0.0182(7) 0.0013(5) 0.0015(6) -0.0005(6)
C18 0.0183(7) 0.0213(8) 0.0249(8) 0.0021(6) 0.0017(6) -0.0014(6)
C15 0.0173(7) 0.0288(8) 0.0199(7) 0.0004(6) 0.0008(5) -0.0054(6)
C1 0.0187(7) 0.0253(8) 0.0208(7) 0.0003(6) 0.0000(5) 0.0012(6)
C7 0.0172(7) 0.0313(9) 0.0284(8) -0.0062(7) 0.0049(6) -0.0057(6)
C20 0.0332(9) 0.0214(8) 0.0310(8) 0.0007(6) 0.0108(7) 0.0000(7)
C14 0.0248(10) 0.0532(12) 0.0477(11) -0.0227(9) -0.0013(8) 0.0093(8)

loop_
_atom_type_symbol
_atom_type_description
_atom_type_scat_dispersion_real
_atom_type_scat_dispersion_imag
_atom_type_scat_source
C C 0.0033 0.0016 'International Tables Vol C Tables 4.2.6.8 and 6.1.1.4'
H H 0.0000 0.0000 'International Tables Vol C Tables 4.2.6.8 and 6.1.1.4'
O O 0.0106 0.0060 'International Tables Vol C Tables 4.2.6.8 and 6.1.1.4'

loop_
_geom_angle_atom_site_label_1
_geom_angle_atom_site_label_2
_geom_angle_atom_site_label_3
_geom_angle
_geom_angle_site_symmetry_1
_geom_angle_site_symmetry_3
C6 O3 C7 115.56(10) . .
C15 O6 H6 108.8(14) . .
C8 O4 H4 108.9(13) . .
C1 O1 C20 109.08(10) . .
C13 O5 C14 117.24(12) . .
C6 C5 C4 121.32(12) . .
C6 C5 H5 119.7(9) . .
C4 C5 H5 118.9(9) . .
C4 C10 C9 118.69(12) . .
C4 C10 C11 123.24(12) . .
C9 C10 C11 118.06(12) . .
C8 C9 C10 121.52(12) . .
C8 C9 H9 117.6(9) . .
C10 C9 H9 120.8(9) . .
C17 C11 C12 119.18(12) . .
C17 C11 C10 123.73(12) . .
C12 C11 C10 117.00(12) . .
C13 C12 C11 121.36(13) . .
C13 C12 H12 120.7(9) . .
C11 C12 H12 117.9(9) . .
C5 C4 C10 119.32(12) . .
C5 C4 C3 117.56(12) . .
C10 C4 C3 122.96(12) . .
O3 C6 C5 125.01(12) . .
O3 C6 C8 115.36(11) . .
C5 C6 C8 119.57(12) . .
C16 C17 C11 118.46(13) . .
C16 C17 C18 117.22(12) . .
C11 C17 C18 124.33(12) . .
O4 C8 C9 119.51(12) . .
O4 C8 C6 120.90(12) . .
C9 C8 C6 119.39(12) . .
C15 C16 C17 122.05(13) . .
C15 C16 H16 117.7(9) . .
C17 C16 H16 120.2(9) . .
C4 C3 C2 110.31(11) . .
C4 C3 H3B 111.9(8) . .
C2 C3 H3B 110.0(9) . .
C4 C3 H3A 109.1(8) . .
C2 C3 H3A 108.1(9) . .
H3B C3 H3A 107.4(12) . .
C20 C19 C2 99.69(11) . .
C20 C19 C18 116.95(12) . .
C2 C19 C18 115.86(11) . .
C20 C19 H19 108.4(8) . .
C2 C19 H19 107.3(8) . .
C18 C19 H19 108.0(9) . .
O5 C13 C12 125.39(13) . .
O5 C13 C15 115.16(12) . .
C12 C13 C15 119.45(13) . .
C1 C2 C19 101.28(11) . .
C1 C2 C3 117.02(11) . .
C19 C2 C3 117.75(12) . .
C1 C2 H2 103.2(9) . .
C19 C2 H2 106.8(9) . .
C3 C2 H2 109.4(9) . .
C17 C18 C19 112.18(12) . .
C17 C18 H18B 111.6(9) . .
C19 C18 H18B 109.0(9) . .
C17 C18 H18A 107.6(8) . .
C19 C18 H18A 108.3(8) . .
H18B C18 H18A 108.0(12) . .
O6 C15 C16 119.40(13) . .
O6 C15 C13 121.11(12) . .
C16 C15 C13 119.49(12) . .
O2 C1 O1 121.05(12) . .
O2 C1 C2 129.81(13) . .
O1 C1 C2 109.13(11) . .
O3 C7 H7C 104.9(9) . .
O3 C7 H7A 109.7(10) . .
H7C C7 H7A 111.5(13) . .
O3 C7 H7B 111.3(10) . .
H7C C7 H7B 111.3(13) . .
H7A C7 H7B 108.2(14) . .
O1 C20 C19 104.04(11) . .
O1 C20 H20B 107.3(9) . .
C19 C20 H20B 111.4(9) . .
O1 C20 H20A 106.2(9) . .
C19 C20 H20A 114.9(10) . .
H20B C20 H20A 112.3(13) . .
O5 C14 H14A 109.8(11) . .
O5 C14 H14B 104.4(11) . .
H14A C14 H14B 109.3(16) . .
O5 C14 H14C 110.2(11) . .
H14A C14 H14C 111.1(16) . .
H14B C14 H14C 111.8(16) . .

loop_
_geom_bond_atom_site_label_1
_geom_bond_atom_site_label_2
_geom_bond_distance
_geom_bond_site_symmetry_2
O3 C6 1.3714(16) .
O3 C7 1.4329(17) .
O6 C15 1.3693(17) .
O6 H6 0.87(2) .
O2 C1 1.2053(17) .
O4 C8 1.3723(16) .
O4 H4 0.90(2) .
O1 C1 1.3475(17) .
O1 C20 1.4647(18) .
O5 C13 1.3732(17) .
O5 C14 1.425(2) .
C5 C6 1.3798(19) .
C5 C4 1.3956(19) .
C5 H5 0.970(16) .
C10 C4 1.3974(19) .
C10 C9 1.4009(19) .
C10 C11 1.4949(19) .
C9 C8 1.3802(19) .
C9 H9 0.976(16) .
C11 C17 1.402(2) .
C11 C12 1.403(2) .
C12 C13 1.383(2) .
C12 H12 0.972(16) .
C4 C3 1.5115(18) .
C6 C8 1.3954(19) .
C17 C16 1.399(2) .
C17 C18 1.5178(19) .
C16 C15 1.377(2) .
C16 H16 0.954(16) .
C3 C2 1.5208(19) .
C3 H3B 0.972(16) .
C3 H3A 0.980(16) .
C19 C20 1.518(2) .
C19 C2 1.5199(19) .
C19 C18 1.5303(19) .
C19 H19 0.985(16) .
C13 C15 1.395(2) .
C2 C1 1.5023(19) .
C2 H2 0.990(16) .
C18 H18B 0.987(16) .
C18 H18A 0.988(16) .
C7 H7C 0.986(17) .
C7 H7A 0.978(18) .
C7 H7B 0.996(18) .
C20 H20B 0.991(16) .
C20 H20A 0.999(18) .
C14 H14A 0.97(2) .
C14 H14B 0.99(2) .
C14 H14C 1.06(2) .

loop_
_geom_hbond_atom_site_label_D
_geom_hbond_atom_site_label_H
_geom_hbond_atom_site_label_A
_geom_hbond_distance_DH
_geom_hbond_distance_HA
_geom_hbond_distance_DA
_geom_hbond_angle_DHA
_geom_hbond_site_symmetry_A
O4 H4 O2 0.90(2) 1.97(2) 2.7987(14) 153.8(19) 4_575
O4 H4 O3 0.90(2) 2.25(2) 2.6882(13) 110.1(16) .
O6 H6 O4 0.87(2) 2.00(2) 2.8078(14) 154.0(19) 2_755
O6 H6 O5 0.87(2) 2.23(2) 2.6876(15) 112.3(16) .
